data_4026701
loop_
_publ_author_name
'Dengfu Lu'
'Yirong Zhou'
'Yajun Li'
'Shaobai Yan'
'Yuefa Gong'

_publ_section_title
;
 Copper(II)-Catalyzed Asymmetric Henry Reaction of o-Alkynylbenzaldehydes
 Followed by Gold(I)-Mediated Cycloisomerization: An Enantioselective
 Route to Chiral 1H-Isochromenes and 1,3-Dihydroisobenzofurans
;
_journal_name_full 'Journal of Organic Chemistry'
_journal_page_first 8869
_journal_page_last 8878
_journal_paper_doi 10.1021/jo201596p
_journal_volume 76
_journal_year 2011
_chemical_formula_sum 'C16 H13 N O3'
_chemical_formula_weight 267.27
_chemical_name_systematic
; 
 ? 
;
_space_group_IT_number 19
_symmetry_cell_setting orthorhombic
_symmetry_space_group_name_Hall 'P 2ac 2ab'
_symmetry_space_group_name_H-M 'P 21 21 21'
_atom_sites_solution_hydrogens geom
_atom_sites_solution_primary direct
_atom_sites_solution_secondary difmap
_audit_creation_method SHELXL-97
_cell_angle_alpha 90.00
_cell_angle_beta 90.00
_cell_angle_gamma 90.00
_cell_formula_units_Z 4
_cell_length_a 5.5668(8)
_cell_length_b 8.5894(13)
_cell_length_c 27.730(4)
_cell_measurement_reflns_used 680
_cell_measurement_temperature 298(2)
_cell_measurement_theta_max 17.64
_cell_measurement_theta_min 2.48
_cell_volume 1325.9(3)
_computing_cell_refinement 'Bruker SMART'
_computing_data_collection 'Bruker SMART'
_computing_data_reduction 'Bruker SAINT'
_computing_molecular_graphics 'Bruker SHELXTL'
_computing_publication_material 'Bruker SHELXTL'
_computing_structure_refinement 'SHELXL-97 (Sheldrick, 1997)'
_computing_structure_solution 'SHELXS-97 (Sheldrick, 1990)'
_diffrn_ambient_temperature 298(2)
_diffrn_measured_fraction_theta_full 0.999
_diffrn_measured_fraction_theta_max 0.999
_diffrn_measurement_device_type 'CCD area detector'
_diffrn_measurement_method 'phi and omega scans'
_diffrn_radiation_monochromator graphite
_diffrn_radiation_source 'fine-focus sealed tube'
_diffrn_radiation_type MoK\a
_diffrn_radiation_wavelength 0.71073
_diffrn_reflns_av_R_equivalents 0.0672
_diffrn_reflns_av_sigmaI/netI 0.0867
_diffrn_reflns_limit_h_max 3
_diffrn_reflns_limit_h_min -6
_diffrn_reflns_limit_k_max 10
_diffrn_reflns_limit_k_min -10
_diffrn_reflns_limit_l_max 33
_diffrn_reflns_limit_l_min -34
_diffrn_reflns_number 7651
_diffrn_reflns_theta_full 26.00
_diffrn_reflns_theta_max 26.00
_diffrn_reflns_theta_min 2.48
_exptl_absorpt_coefficient_mu 0.093
_exptl_absorpt_correction_T_max 0.9907
_exptl_absorpt_correction_T_min 0.9852
_exptl_absorpt_correction_type none
_exptl_crystal_colour colorless
_exptl_crystal_density_diffrn 1.339
_exptl_crystal_density_meas 0
_exptl_crystal_description block
_exptl_crystal_F_000 560
_exptl_crystal_size_max 0.16
_exptl_crystal_size_mid 0.12
_exptl_crystal_size_min 0.10
_refine_diff_density_max 0.135
_refine_diff_density_min -0.142
_refine_diff_density_rms 0.033
_refine_ls_abs_structure_details 'Flack H D (1983), Acta Cryst. A39, 876-881'
_refine_ls_abs_structure_Flack -2(2)
_refine_ls_extinction_method none
_refine_ls_goodness_of_fit_ref 1.024
_refine_ls_hydrogen_treatment mixed
_refine_ls_matrix_type full
_refine_ls_number_parameters 181
_refine_ls_number_reflns 2620
_refine_ls_number_restraints 0
_refine_ls_restrained_S_all 1.024
_refine_ls_R_factor_all 0.1174
_refine_ls_R_factor_gt 0.0683
_refine_ls_shift/su_max 0.001
_refine_ls_shift/su_mean 0.000
_refine_ls_structure_factor_coef Fsqd
_refine_ls_weighting_details 'calc w=1/[\s^2^(Fo^2^)+(0.0269P)^2^+0.0000P] where P=(Fo^2^+2Fc^2^)/3'
_refine_ls_weighting_scheme calc
_refine_ls_wR_factor_gt 0.0970
_refine_ls_wR_factor_ref 0.1091
_reflns_number_gt 1626
_reflns_number_total 2620
_reflns_threshold_expression >2sigma(I)
_cod_data_source_file jo201596p_si_004.cif
_cod_data_source_block 110528bm
_cod_database_code 4026701

loop_
_symmetry_equiv_pos_as_xyz
'x, y, z'
'-x+1/2, -y, z+1/2'
'-x, y+1/2, -z+1/2'
'x+1/2, -y+1/2, -z'

loop_
_atom_site_label
_atom_site_type_symbol
_atom_site_fract_x
_atom_site_fract_y
_atom_site_fract_z
_atom_site_U_iso_or_equiv
_atom_site_adp_type
_atom_site_occupancy
_atom_site_symmetry_multiplicity
_atom_site_calc_flag
_atom_site_refinement_flags
C1 C 0.4008(6) 0.5200(4) 0.21721(12) 0.0452(9) Uani 1 1 d .
C2 C 0.4449(7) 0.4631(4) 0.26279(13) 0.0532(10) Uani 1 1 d .
H2 H 0.5812 0.4031 0.2683 0.064 Uiso 1 1 calc R
C3 C 0.2902(7) 0.4937(4) 0.30036(13) 0.0584(10) Uani 1 1 d .
H3 H 0.3225 0.4554 0.3310 0.070 Uiso 1 1 calc R
C4 C 0.0860(7) 0.5820(4) 0.29208(13) 0.0572(10) Uani 1 1 d .
H4 H -0.0213 0.6012 0.3171 0.069 Uiso 1 1 calc R
C5 C 0.0423(6) 0.6414(4) 0.24681(13) 0.0518(9) Uani 1 1 d .
H5 H -0.0952 0.7007 0.2416 0.062 Uiso 1 1 calc R
C6 C 0.1988(6) 0.6147(4) 0.20880(12) 0.0430(8) Uani 1 1 d .
C7 C 0.1814(6) 0.6894(4) 0.16222(11) 0.0462(9) Uani 1 1 d .
H7 H 0.0341 0.7282 0.1519 0.055 Uiso 1 1 calc R
C8 C 0.3725(6) 0.7034(4) 0.13399(12) 0.0439(9) Uani 1 1 d .
C9 C 0.5573(6) 0.4883(4) 0.17459(12) 0.0491(9) Uani 1 1 d .
H9 H 0.7161 0.4571 0.1864 0.059 Uiso 1 1 calc R
C10 C 0.4581(6) 0.3563(4) 0.14351(12) 0.0550(10) Uani 1 1 d .
H10A H 0.4572 0.2603 0.1619 0.066 Uiso 1 1 calc R
H10B H 0.2941 0.3797 0.1342 0.066 Uiso 1 1 calc R
C11 C 0.4037(6) 0.8054(4) 0.09166(12) 0.0448(8) Uani 1 1 d .
C12 C 0.6022(7) 0.7911(4) 0.06160(12) 0.0541(10) Uani 1 1 d .
H12 H 0.7157 0.7140 0.0675 0.065 Uiso 1 1 calc R
C13 C 0.6320(8) 0.8910(5) 0.02280(13) 0.0666(12) Uani 1 1 d .
H13 H 0.7655 0.8805 0.0029 0.080 Uiso 1 1 calc R
C14 C 0.4666(8) 1.0049(5) 0.01353(14) 0.0687(12) Uani 1 1 d .
H14 H 0.4885 1.0719 -0.0124 0.082 Uiso 1 1 calc R
C15 C 0.2683(8) 1.0201(5) 0.04258(13) 0.0651(11) Uani 1 1 d .
H15 H 0.1541 1.0962 0.0360 0.078 Uiso 1 1 calc R
C16 C 0.2386(7) 0.9223(4) 0.08161(12) 0.0566(11) Uani 1 1 d .
H16 H 0.1057 0.9349 0.1016 0.068 Uiso 1 1 calc R
N1 N 0.6080(8) 0.3363(4) 0.09975(14) 0.0730(11) Uani 1 1 d .
O1 O 0.8117(7) 0.2926(4) 0.10509(12) 0.1186(14) Uani 1 1 d .
O2 O 0.5175(7) 0.3700(3) 0.06118(10) 0.1017(12) Uani 1 1 d .
O3 O 0.5863(4) 0.6267(2) 0.14517(8) 0.0485(6) Uani 1 1 d .

loop_
_atom_site_aniso_label
_atom_site_aniso_U_11
_atom_site_aniso_U_22
_atom_site_aniso_U_33
_atom_site_aniso_U_23
_atom_site_aniso_U_13
_atom_site_aniso_U_12
C1 0.038(2) 0.0423(19) 0.055(2) -0.0001(18) -0.0114(19) -0.0071(19)
C2 0.047(2) 0.044(2) 0.068(3) 0.010(2) -0.010(2) -0.004(2)
C3 0.061(3) 0.057(2) 0.057(2) 0.011(2) -0.007(2) -0.012(2)
C4 0.053(2) 0.059(2) 0.059(3) -0.001(2) 0.004(2) -0.002(2)
C5 0.044(2) 0.050(2) 0.061(2) 0.005(2) -0.004(2) -0.0039(19)
C6 0.037(2) 0.0402(19) 0.052(2) 0.0004(19) 0.0009(19) -0.0072(17)
C7 0.033(2) 0.052(2) 0.054(2) -0.0004(19) -0.0026(19) -0.0006(18)
C8 0.036(2) 0.0381(18) 0.058(2) -0.0058(18) -0.0092(18) 0.0005(18)
C9 0.044(2) 0.042(2) 0.061(2) 0.0061(19) -0.006(2) 0.007(2)
C10 0.059(2) 0.043(2) 0.063(2) 0.0001(19) 0.014(2) -0.004(2)
C11 0.045(2) 0.0456(19) 0.044(2) -0.0010(18) -0.0011(19) -0.0032(19)
C12 0.055(2) 0.049(2) 0.059(2) 0.003(2) -0.001(2) 0.002(2)
C13 0.073(3) 0.074(3) 0.053(2) -0.001(2) 0.011(2) -0.010(3)
C14 0.076(3) 0.061(3) 0.069(3) 0.011(2) 0.000(3) -0.007(3)
C15 0.066(3) 0.060(3) 0.069(3) 0.010(2) -0.005(2) 0.007(2)
C16 0.058(3) 0.057(2) 0.055(2) 0.004(2) -0.004(2) 0.009(2)
N1 0.097(3) 0.055(2) 0.067(3) 0.002(2) 0.019(3) -0.001(2)
O1 0.091(3) 0.143(3) 0.122(3) 0.017(2) 0.043(2) 0.050(3)
O2 0.139(3) 0.095(2) 0.071(2) -0.002(2) -0.004(2) -0.019(2)
O3 0.0333(13) 0.0455(13) 0.0667(16) 0.0068(12) -0.0018(12) 0.0037(12)

loop_
_atom_type_symbol
_atom_type_description
_atom_type_scat_dispersion_real
_atom_type_scat_dispersion_imag
_atom_type_scat_source
C C 0.0033 0.0016 'International Tables Vol C Tables 4.2.6.8 and 6.1.1.4'
H H 0.0000 0.0000 'International Tables Vol C Tables 4.2.6.8 and 6.1.1.4'
N N 0.0061 0.0033 'International Tables Vol C Tables 4.2.6.8 and 6.1.1.4'
O O 0.0106 0.0060 'International Tables Vol C Tables 4.2.6.8 and 6.1.1.4'

loop_
_geom_angle_atom_site_label_1
_geom_angle_atom_site_label_2
_geom_angle_atom_site_label_3
_geom_angle
C2 C1 C6 120.0(3)
C2 C1 C9 123.9(3)
C6 C1 C9 116.1(3)
C3 C2 C1 121.0(4)
C3 C2 H2 119.5
C1 C2 H2 119.5
C2 C3 C4 119.5(4)
C2 C3 H3 120.3
C4 C3 H3 120.3
C5 C4 C3 119.9(4)
C5 C4 H4 120.0
C3 C4 H4 120.0
C4 C5 C6 121.4(3)
C4 C5 H5 119.3
C6 C5 H5 119.3
C5 C6 C1 118.1(3)
C5 C6 C7 124.3(3)
C1 C6 C7 117.3(3)
C8 C7 C6 120.9(3)
C8 C7 H7 119.5
C6 C7 H7 119.5
C7 C8 O3 120.7(3)
C7 C8 C11 128.2(3)
O3 C8 C11 110.9(3)
O3 C9 C1 111.1(3)
O3 C9 C10 109.4(2)
C1 C9 C10 111.8(3)
O3 C9 H9 108.2
C1 C9 H9 108.2
C10 C9 H9 108.2
N1 C10 C9 110.1(3)
N1 C10 H10A 109.6
C9 C10 H10A 109.6
N1 C10 H10B 109.6
C9 C10 H10B 109.6
H10A C10 H10B 108.1
C16 C11 C12 118.0(3)
C16 C11 C8 120.7(3)
C12 C11 C8 121.3(3)
C13 C12 C11 120.4(4)
C13 C12 H12 119.8
C11 C12 H12 119.8
C14 C13 C12 120.5(4)
C14 C13 H13 119.7
C12 C13 H13 119.7
C13 C14 C15 119.9(4)
C13 C14 H14 120.0
C15 C14 H14 120.0
C14 C15 C16 119.9(4)
C14 C15 H15 120.0
C16 C15 H15 120.0
C15 C16 C11 121.2(4)
C15 C16 H16 119.4
C11 C16 H16 119.4
O1 N1 O2 124.9(4)
O1 N1 C10 117.7(4)
O2 N1 C10 117.3(4)
C8 O3 C9 114.6(2)

loop_
_geom_bond_atom_site_label_1
_geom_bond_atom_site_label_2
_geom_bond_distance
C1 C2 1.377(4)
C1 C6 1.407(4)
C1 C9 1.494(4)
C2 C3 1.377(4)
C2 H2 0.9300
C3 C4 1.386(4)
C3 H3 0.9300
C4 C5 1.377(4)
C4 H4 0.9300
C5 C6 1.387(4)
C5 H5 0.9300
C6 C7 1.445(4)
C7 C8 1.326(4)
C7 H7 0.9300
C8 O3 1.395(4)
C8 C11 1.475(4)
C9 O3 1.451(3)
C9 C10 1.528(4)
C9 H9 0.9800
C10 N1 1.482(4)
C10 H10A 0.9700
C10 H10B 0.9700
C11 C16 1.390(4)
C11 C12 1.389(4)
C12 C13 1.386(4)
C12 H12 0.9300
C13 C14 1.368(5)
C13 H13 0.9300
C14 C15 1.373(5)
C14 H14 0.9300
C15 C16 1.380(4)
C15 H15 0.9300
C16 H16 0.9300
N1 O1 1.204(4)
N1 O2 1.217(4)

loop_
_geom_torsion_atom_site_label_1
_geom_torsion_atom_site_label_2
_geom_torsion_atom_site_label_3
_geom_torsion_atom_site_label_4
_geom_torsion
C6 C1 C2 C3 1.8(5)
C9 C1 C2 C3 -178.5(3)
C1 C2 C3 C4 0.6(5)
C2 C3 C4 C5 -1.5(5)
C3 C4 C5 C6 0.1(5)
C4 C5 C6 C1 2.3(5)
C4 C5 C6 C7 -171.6(3)
C2 C1 C6 C5 -3.2(5)
C9 C1 C6 C5 177.1(3)
C2 C1 C6 C7 171.1(3)
C9 C1 C6 C7 -8.6(4)
C5 C6 C7 C8 156.2(3)
C1 C6 C7 C8 -17.7(5)
C6 C7 C8 O3 9.5(5)
C6 C7 C8 C11 -164.3(3)
C2 C1 C9 O3 -139.2(3)
C6 C1 C9 O3 40.5(4)
C2 C1 C9 C10 98.3(4)
C6 C1 C9 C10 -82.0(3)
O3 C9 C10 N1 52.3(4)
C1 C9 C10 N1 175.7(3)
C7 C8 C11 C16 11.4(5)
O3 C8 C11 C16 -162.9(3)
C7 C8 C11 C12 -170.7(3)
O3 C8 C11 C12 14.9(4)
C16 C11 C12 C13 -0.2(5)
C8 C11 C12 C13 -178.1(3)
C11 C12 C13 C14 0.0(5)
C12 C13 C14 C15 -0.5(6)
C13 C14 C15 C16 1.2(6)
C14 C15 C16 C11 -1.5(6)
C12 C11 C16 C15 0.9(5)
C8 C11 C16 C15 178.9(3)
C9 C10 N1 O1 65.9(4)
C9 C10 N1 O2 -111.9(4)
C7 C8 O3 C9 25.1(4)
C11 C8 O3 C9 -160.1(2)
C1 C9 O3 C8 -48.8(4)
C10 C9 O3 C8 75.0(3)
